data_8107003
loop_
_publ_author_name
'Aljohar, Haya I.'
'Ghabbour, Hazem A.'
'Al-Tamimi, Abdul-Malek S.'
'AlRabiah, Haitham'
'El-Emam, Ali A.'

_publ_section_title
;
 Crystal structure of
 4-[(E)-(2-chloro-6-fluorobenzylidene)amino]-1,2-dihydro-2,3-dimethyl-1-phenylpyrazol-5-one,
 C18H15ClFN3O
;
_journal_issue 3
_journal_name_full 'Zeitschrift f\"ur Kristallographie - New Crystal Structures'
_journal_page_first 777
_journal_page_last 780
_journal_paper_doi 10.1515/ncrs-2015-0265
_journal_volume 231
_journal_year 2016
_chemical_formula_sum 'C18 H15 Cl F N3 O'
_chemical_formula_weight 343.78
_space_group_crystal_system monoclinic
_space_group_IT_number 14
_space_group_name_Hall '-P 2ybc'
_space_group_name_H-M_alt 'P 1 21/c 1'
_atom_sites_solution_hydrogens geom
_cell_angle_alpha 90
_cell_angle_beta 91.718(2)
_cell_angle_gamma 90
_cell_formula_units_Z 8
_cell_length_a 7.5459(3)
_cell_length_b 25.4267(9)
_cell_length_c 17.0478(6)
_cell_measurement_reflns_used 2591
_cell_measurement_temperature 296(2)
_cell_measurement_theta_max 42.57
_cell_measurement_theta_min 3.12
_cell_volume 3269.4(2)
_computing_cell_refinement 'Bruker SAINT'
_computing_data_collection 'Bruker APEX2'
_computing_data_reduction 'Bruker SAINT'
_computing_molecular_graphics 'Bruker SHELXTL'
_computing_publication_material 'Bruker SHELXTL'
_computing_structure_refinement 'SHELXL-97 (Sheldrick, 2008)'
_computing_structure_solution 'SHELXS-97 (Sheldrick, 2008)'
_diffrn_ambient_temperature 296(2)
_diffrn_measured_fraction_theta_full 0.982
_diffrn_measured_fraction_theta_max 0.982
_diffrn_measurement_device_type 'Bruker APEX-II CCD'
_diffrn_measurement_method '\f and \w scans'
_diffrn_radiation_monochromator graphite
_diffrn_radiation_source 'sealed tube'
_diffrn_radiation_type CuK\a
_diffrn_radiation_wavelength 1.54178
_diffrn_reflns_av_R_equivalents 0.0651
_diffrn_reflns_av_unetI/netI 0.1090
_diffrn_reflns_Laue_measured_fraction_full 0.982
_diffrn_reflns_Laue_measured_fraction_max 0.982
_diffrn_reflns_limit_h_max 8
_diffrn_reflns_limit_h_min -7
_diffrn_reflns_limit_k_max 29
_diffrn_reflns_limit_k_min -29
_diffrn_reflns_limit_l_max 15
_diffrn_reflns_limit_l_min -19
_diffrn_reflns_number 21227
_diffrn_reflns_point_group_measured_fraction_full 0.982
_diffrn_reflns_point_group_measured_fraction_max 0.982
_diffrn_reflns_theta_full 62.487
_diffrn_reflns_theta_max 62.487
_diffrn_reflns_theta_min 3.122
_exptl_absorpt_coefficient_mu 2.248
_exptl_absorpt_correction_T_max 0.891
_exptl_absorpt_correction_T_min 0.883
_exptl_absorpt_correction_type multi-scan
_exptl_absorpt_process_details SADABS_Bruker_2014
_exptl_crystal_colour colorless
_exptl_crystal_density_diffrn 1.397
_exptl_crystal_description block
_exptl_crystal_F_000 1424
_exptl_crystal_size_max 0.451
_exptl_crystal_size_mid 0.322
_exptl_crystal_size_min 0.212
_refine_diff_density_max 0.253
_refine_diff_density_min -0.344
_refine_diff_density_rms 0.048
_refine_ls_extinction_coef 0.00026(4)
_refine_ls_extinction_method 'SHELXL-2014/7 (Sheldrick 2014'
_refine_ls_goodness_of_fit_ref 1.031
_refine_ls_hydrogen_treatment constr
_refine_ls_matrix_type full
_refine_ls_number_parameters 431
_refine_ls_number_reflns 5127
_refine_ls_number_restraints 0
_refine_ls_restrained_S_all 1.031
_refine_ls_R_factor_all 0.1696
_refine_ls_R_factor_gt 0.0669
_refine_ls_shift/su_max 0.000
_refine_ls_shift/su_mean 0.000
_refine_ls_structure_factor_coef Fsqd
_refine_ls_weighting_details 'w=1/[\s^2^(Fo^2^)+(0.0200P)^2^+2.0000P] where P=(Fo^2^+2Fc^2^)/3'
_refine_ls_weighting_scheme calc
_refine_ls_wR_factor_gt 0.1040
_refine_ls_wR_factor_ref 0.1263
_reflns_Friedel_coverage 0.000
_reflns_Friedel_fraction_full .
_reflns_Friedel_fraction_max .
_reflns_number_gt 2077
_reflns_number_total 5127
_reflns_threshold_expression 'I > 2\s(I)'
_cod_data_source_file suppl_ncrs-2015-0265_suppl.cif
_cod_data_source_block a_a
_cod_original_sg_symbol_H-M 'P 21/c'
_cod_database_code 8107003
_shelx_space_group_comment
;
The symmetry employed for this shelxl refinement is uniquely defined
by the following loop, which should always be used as a source of
symmetry information in preference to the above space-group names.
They are only intended as comments.
;

loop_
_space_group_symop_operation_xyz
'x, y, z'
'-x, y+1/2, -z+1/2'
'-x, -y, -z'
'x, -y-1/2, z-1/2'

loop_
_atom_site_label
_atom_site_type_symbol
_atom_site_fract_x
_atom_site_fract_y
_atom_site_fract_z
_atom_site_U_iso_or_equiv
_atom_site_adp_type
_atom_site_occupancy
_atom_site_site_symmetry_order
_atom_site_calc_flag
_atom_site_refinement_flags_posn
_atom_site_refinement_flags_adp
_atom_site_refinement_flags_occupancy
_atom_site_disorder_assembly
_atom_site_disorder_group
Cl2 Cl 0.2865(2) 0.26236(6) 0.49696(8) 0.1069(6) Uani 1 1 d . . . . .
F2 F 0.5060(3) 0.31255(9) 0.22561(14) 0.0717(8) Uani 1 1 d . . . . .
O1B O 0.6257(4) 0.13427(12) 0.41636(18) 0.0708(10) Uani 1 1 d . . . . .
N1B N 0.6170(5) 0.07484(16) 0.3128(2) 0.0569(11) Uani 1 1 d . . . . .
N2B N 0.5490(5) 0.07620(16) 0.2357(2) 0.0565(11) Uani 1 1 d . . . . .
N3B N 0.4630(5) 0.20877(15) 0.2844(2) 0.0560(11) Uani 1 1 d . . . . .
C1B C 0.7526(8) 0.0126(2) 0.4025(3) 0.0855(19) Uani 1 1 d . . . . .
H1B H 0.8541 0.0334 0.4044 0.103 Uiso 1 1 calc R U . . .
C2B C 0.7448(10) -0.0334(3) 0.4469(4) 0.112(2) Uani 1 1 d . . . . .
H2B H 0.8410 -0.0434 0.4788 0.135 Uiso 1 1 calc R U . . .
C3B C 0.5968(11) -0.0634(2) 0.4433(3) 0.093(2) Uani 1 1 d . . . . .
H3B H 0.5911 -0.0937 0.4736 0.112 Uiso 1 1 calc R U . . .
C4B C 0.4562(9) -0.0497(2) 0.3957(4) 0.094(2) Uani 1 1 d . . . . .
H4B H 0.3567 -0.0713 0.3926 0.113 Uiso 1 1 calc R U . . .
C5B C 0.4603(7) -0.0038(2) 0.3517(3) 0.0759(17) Uani 1 1 d . . . . .
H5B H 0.3636 0.0059 0.3198 0.091 Uiso 1 1 calc R U . . .
C6B C 0.6092(8) 0.02686(19) 0.3561(3) 0.0571(14) Uani 1 1 d . . . . .
C7B C 0.5921(6) 0.1248(2) 0.3465(3) 0.0567(14) Uani 1 1 d . . . . .
C8B C 0.5207(6) 0.15647(19) 0.2833(3) 0.0512(13) Uani 1 1 d . . . . .
C9B C 0.5022(6) 0.1254(2) 0.2179(3) 0.0534(14) Uani 1 1 d . . . . .
C10B C 0.4431(6) 0.14111(16) 0.1373(2) 0.0689(15) Uani 1 1 d . . . . .
H10A H 0.3964 0.1762 0.1383 0.103 Uiso 1 1 calc R U . . .
H10B H 0.3526 0.1174 0.1183 0.103 Uiso 1 1 calc R U . . .
H10C H 0.5420 0.1399 0.1032 0.103 Uiso 1 1 calc R U . . .
C11B C 0.6077(6) 0.03593(17) 0.1808(2) 0.0720(16) Uani 1 1 d . . . . .
H11A H 0.7284 0.0426 0.1675 0.108 Uiso 1 1 calc R U . . .
H11B H 0.5336 0.0369 0.1340 0.108 Uiso 1 1 calc R U . . .
H11C H 0.5995 0.0019 0.2048 0.108 Uiso 1 1 calc R U . . .
C12B C 0.4642(6) 0.23380(19) 0.3498(3) 0.0595(14) Uani 1 1 d . . . . .
H12B H 0.5070 0.2171 0.3951 0.071 Uiso 1 1 calc R U . . .
C13B C 0.3993(6) 0.2884(2) 0.3548(3) 0.0588(15) Uani 1 1 d . . . . .
C14B C 0.4179(7) 0.3250(2) 0.2953(3) 0.0659(16) Uani 1 1 d . . . . .
C15B C 0.3556(7) 0.3760(2) 0.3027(3) 0.0735(16) Uani 1 1 d . . . . .
H15B H 0.3676 0.3998 0.2619 0.088 Uiso 1 1 calc R U . . .
C16B C 0.2755(7) 0.3914(2) 0.3711(4) 0.0808(18) Uani 1 1 d . . . . .
H16B H 0.2355 0.4258 0.3763 0.097 Uiso 1 1 calc R U . . .
C17B C 0.2550(7) 0.3563(2) 0.4311(3) 0.0728(17) Uani 1 1 d . . . . .
H17B H 0.1990 0.3662 0.4767 0.087 Uiso 1 1 calc R U . . .
C18B C 0.3188(7) 0.3063(2) 0.4224(3) 0.0651(15) Uani 1 1 d . . . . .
O1A O 1.0662(4) 0.63506(12) 0.40355(18) 0.0769(11) Uani 1 1 d . . . . .
N1A N 1.0601(5) 0.69256(16) 0.2985(2) 0.0577(11) Uani 1 1 d . . . . .
N2A N 0.9921(5) 0.69094(15) 0.2213(2) 0.0546(11) Uani 1 1 d . . . . .
N3A N 0.9082(5) 0.55864(15) 0.2734(2) 0.0561(11) Uani 1 1 d . . . . .
C1A C 1.2061(8) 0.7546(2) 0.3863(3) 0.091(2) Uani 1 1 d . . . . .
H1A H 1.3034 0.7322 0.3904 0.109 Uiso 1 1 calc R U . . .
C2A C 1.2055(9) 0.8016(3) 0.4272(4) 0.104(2) Uani 1 1 d . . . . .
H2A H 1.3025 0.8106 0.4595 0.125 Uiso 1 1 calc R U . . .
C3A C 1.0646(10) 0.8350(2) 0.4208(3) 0.090(2) Uani 1 1 d . . . . .
H3A H 1.0661 0.8667 0.4480 0.108 Uiso 1 1 calc R U . . .
C4A C 0.9206(9) 0.8216(2) 0.3741(3) 0.087(2) Uani 1 1 d . . . . .
H4A H 0.8243 0.8443 0.3694 0.104 Uiso 1 1 calc R U . . .
C5A C 0.9189(7) 0.7743(2) 0.3340(3) 0.0720(16) Uani 1 1 d . . . . .
H5A H 0.8202 0.7648 0.3032 0.086 Uiso 1 1 calc R U . . .
C6A C 1.0614(8) 0.7415(2) 0.3396(3) 0.0606(15) Uani 1 1 d . . . . .
C7A C 1.0336(6) 0.6438(2) 0.3336(3) 0.0600(15) Uani 1 1 d . . . . .
C8A C 0.9617(6) 0.61129(19) 0.2708(3) 0.0525(14) Uani 1 1 d . . . . .
C9A C 0.9450(6) 0.6409(2) 0.2046(3) 0.0542(14) Uani 1 1 d . . . . .
C10A C 0.8865(6) 0.62487(16) 0.1237(2) 0.0678(15) Uani 1 1 d . . . . .
H10D H 0.8383 0.5900 0.1251 0.102 Uiso 1 1 calc R U . . .
H10E H 0.9862 0.6255 0.0900 0.102 Uiso 1 1 calc R U . . .
H10F H 0.7975 0.6488 0.1041 0.102 Uiso 1 1 calc R U . . .
C11A C 1.0572(6) 0.72913(16) 0.1651(2) 0.0684(15) Uani 1 1 d . . . . .
H11D H 1.0334 0.7641 0.1833 0.103 Uiso 1 1 calc R U . . .
H11E H 0.9984 0.7238 0.1150 0.103 Uiso 1 1 calc R U . . .
H11F H 1.1827 0.7247 0.1600 0.103 Uiso 1 1 calc R U . . .
C12A C 0.9129(6) 0.53471(18) 0.3398(3) 0.0587(14) Uani 1 1 d . . . . .
H12A H 0.9493 0.5532 0.3845 0.070 Uiso 1 1 calc R U . . .
C0AA C 0.7997(6) 0.4603(2) 0.4185(3) 0.0620(15) Uani 1 1 d . . . . .
C1AA C 0.8628(6) 0.47908(19) 0.3477(3) 0.0549(14) Uani 1 1 d . . . . .
C6 C 0.8857(7) 0.4404(2) 0.2914(3) 0.0654(16) Uani 1 1 d . . . . .
C3 C 0.7668(6) 0.4080(2) 0.4322(3) 0.0745(17) Uani 1 1 d . . . . .
H3 H 0.7285 0.3971 0.4809 0.089 Uiso 1 1 calc R U . . .
C4 C 0.8477(7) 0.3882(2) 0.3016(3) 0.0787(18) Uani 1 1 d . . . . .
H4 H 0.8599 0.3641 0.2610 0.094 Uiso 1 1 calc R U . . .
C5 C 0.7907(7) 0.3725(2) 0.3740(4) 0.0825(18) Uani 1 1 d . . . . .
H5 H 0.7682 0.3371 0.3832 0.099 Uiso 1 1 calc R U . . .
Cl1 Cl 0.7595(2) 0.50329(6) 0.48991(8) 0.0836(8) Uani 0.768(6) 1 d . . P A 1
F1 F 0.9631(3) 0.45536(8) 0.21580(13) 0.0937(11) Uani 0.768(6) 1 d . . P A 1
F1A F 0.7595(2) 0.50329(6) 0.48991(8) 0.1069(6) Uani 0.232(6) 1 d . . P A 2
Cl1A Cl 0.9631(3) 0.45536(8) 0.21580(13) 0.0937(11) Uani 0.232(6) 1 d . . P A 2

loop_
_atom_site_aniso_label
_atom_site_aniso_U_11
_atom_site_aniso_U_22
_atom_site_aniso_U_33
_atom_site_aniso_U_23
_atom_site_aniso_U_13
_atom_site_aniso_U_12
Cl2 0.1411(15) 0.1027(13) 0.0772(11) -0.0114(10) 0.0088(10) -0.0065(10)
F2 0.100(2) 0.0480(18) 0.0678(19) 0.0003(14) 0.0148(17) -0.0037(15)
O1B 0.106(3) 0.055(2) 0.050(2) -0.0048(19) -0.015(2) -0.0019(19)
N1B 0.073(3) 0.050(3) 0.048(3) 0.003(2) -0.004(2) 0.000(2)
N2B 0.073(3) 0.046(3) 0.051(3) -0.001(2) 0.001(2) -0.003(2)
N3B 0.060(3) 0.053(3) 0.055(3) -0.001(2) 0.000(2) -0.005(2)
C1B 0.081(5) 0.075(5) 0.100(5) 0.013(4) -0.021(4) -0.007(4)
C2B 0.128(7) 0.089(6) 0.118(6) 0.040(5) -0.023(5) 0.010(5)
C3B 0.143(7) 0.069(5) 0.068(5) 0.016(4) 0.013(5) 0.003(5)
C4B 0.117(6) 0.068(5) 0.099(5) 0.013(4) 0.010(4) -0.019(4)
C5B 0.077(5) 0.060(4) 0.090(5) 0.004(3) 0.000(3) -0.004(3)
C6B 0.073(4) 0.046(3) 0.052(4) -0.002(3) -0.003(3) 0.002(3)
C7B 0.061(4) 0.051(4) 0.058(4) -0.003(3) -0.002(3) -0.007(3)
C8B 0.056(4) 0.046(3) 0.052(3) 0.000(3) -0.003(3) -0.005(3)
C9B 0.057(4) 0.059(4) 0.044(3) 0.003(3) 0.005(3) -0.007(3)
C10B 0.085(4) 0.067(4) 0.054(3) 0.006(3) 0.001(3) -0.002(3)
C11B 0.087(4) 0.067(4) 0.063(3) -0.021(3) 0.007(3) 0.001(3)
C12B 0.065(4) 0.057(4) 0.057(3) -0.003(3) -0.002(3) -0.002(3)
C13B 0.057(4) 0.054(4) 0.065(4) -0.018(3) -0.009(3) -0.003(3)
C14B 0.067(4) 0.043(3) 0.086(4) 0.003(3) -0.016(3) -0.004(3)
C15B 0.084(5) 0.060(4) 0.075(4) 0.008(3) -0.010(3) -0.005(3)
C16B 0.086(5) 0.059(4) 0.096(5) -0.012(4) -0.019(4) 0.018(3)
C17B 0.071(4) 0.073(4) 0.074(4) -0.020(3) -0.006(3) 0.011(3)
C18B 0.079(4) 0.064(4) 0.051(4) 0.004(3) -0.009(3) -0.002(3)
O1A 0.112(3) 0.064(2) 0.053(2) 0.010(2) -0.021(2) -0.003(2)
N1A 0.074(3) 0.052(3) 0.046(3) 0.001(2) -0.013(2) 0.002(2)
N2A 0.071(3) 0.049(3) 0.044(3) 0.009(2) 0.006(2) 0.005(2)
N3A 0.057(3) 0.056(3) 0.055(3) 0.006(2) -0.003(2) 0.005(2)
C1A 0.084(5) 0.088(5) 0.099(5) -0.016(4) -0.020(4) 0.006(4)
C2A 0.117(7) 0.096(6) 0.099(5) -0.023(5) -0.018(4) -0.026(5)
C3A 0.148(8) 0.070(5) 0.054(4) -0.011(4) 0.018(4) -0.001(5)
C4A 0.120(6) 0.070(5) 0.071(5) 0.000(4) 0.005(4) 0.021(4)
C5A 0.090(5) 0.060(4) 0.066(4) -0.008(3) -0.002(3) 0.003(3)
C6A 0.076(5) 0.052(4) 0.054(4) 0.000(3) -0.002(3) 0.000(3)
C7A 0.061(4) 0.050(4) 0.069(4) 0.010(3) -0.002(3) 0.005(3)
C8A 0.061(4) 0.047(3) 0.049(3) -0.002(3) 0.003(3) 0.001(3)
C9A 0.053(4) 0.058(4) 0.052(3) -0.001(3) 0.002(3) 0.005(3)
C10A 0.091(4) 0.064(4) 0.048(3) -0.008(3) -0.005(3) 0.001(3)
C11A 0.077(4) 0.064(4) 0.064(3) 0.012(3) 0.005(3) -0.002(3)
C12A 0.063(4) 0.051(3) 0.063(4) -0.002(3) 0.000(3) 0.007(3)
C0AA 0.063(4) 0.064(4) 0.059(4) 0.001(3) -0.003(3) 0.001(3)
C1AA 0.053(4) 0.050(3) 0.062(4) 0.005(3) -0.003(3) 0.004(3)
C6 0.074(4) 0.060(4) 0.062(4) 0.007(3) 0.004(3) 0.000(3)
C3 0.070(4) 0.078(5) 0.076(4) 0.018(4) 0.000(3) -0.009(3)
C4 0.081(4) 0.056(4) 0.099(5) -0.009(4) 0.000(4) -0.003(3)
C5 0.079(5) 0.063(4) 0.104(5) 0.009(4) -0.012(4) -0.010(3)
Cl1 0.1146(18) 0.0809(15) 0.0557(13) 0.0010(10) 0.0109(11) -0.0031(11)
F1 0.134(2) 0.0703(18) 0.0769(19) -0.0050(14) 0.0107(16) 0.0085(15)
F1A 0.1411(15) 0.1027(13) 0.0772(11) -0.0114(10) 0.0088(10) -0.0065(10)
Cl1A 0.134(2) 0.0703(18) 0.0769(19) -0.0050(14) 0.0107(16) 0.0085(15)

loop_
_atom_type_symbol
_atom_type_description
_atom_type_scat_dispersion_real
_atom_type_scat_dispersion_imag
_atom_type_scat_source
C C 0.0181 0.0091 'International Tables Vol C Tables 4.2.6.8 and 6.1.1.4'
H H 0.0000 0.0000 'International Tables Vol C Tables 4.2.6.8 and 6.1.1.4'
N N 0.0311 0.0180 'International Tables Vol C Tables 4.2.6.8 and 6.1.1.4'
O O 0.0492 0.0322 'International Tables Vol C Tables 4.2.6.8 and 6.1.1.4'
F F 0.0727 0.0534 'International Tables Vol C Tables 4.2.6.8 and 6.1.1.4'
Cl Cl 0.3639 0.7018 'International Tables Vol C Tables 4.2.6.8 and 6.1.1.4'

loop_
_geom_angle_atom_site_label_1
_geom_angle_atom_site_label_2
_geom_angle_atom_site_label_3
_geom_angle
_geom_angle_site_symmetry_1
_geom_angle_site_symmetry_3
N2B N1B C7B 108.2(4) . .
N2B N1B C6B 119.2(4) . .
C7B N1B C6B 123.5(4) . .
C9B N2B N1B 108.9(4) . .
C9B N2B C11B 126.5(4) . .
N1B N2B C11B 118.3(4) . .
C12B N3B C8B 119.2(4) . .
C6B C1B C2B 119.3(6) . .
C6B C1B H1B 120.3 . .
C2B C1B H1B 120.3 . .
C3B C2B C1B 119.8(7) . .
C3B C2B H2B 120.1 . .
C1B C2B H2B 120.1 . .
C2B C3B C4B 120.7(7) . .
C2B C3B H3B 119.6 . .
C4B C3B H3B 119.6 . .
C3B C4B C5B 120.5(6) . .
C3B C4B H4B 119.8 . .
C5B C4B H4B 119.8 . .
C6B C5B C4B 118.8(6) . .
C6B C5B H5B 120.6 . .
C4B C5B H5B 120.6 . .
C5B C6B C1B 120.9(5) . .
C5B C6B N1B 120.4(5) . .
C1B C6B N1B 118.7(5) . .
O1B C7B N1B 122.9(5) . .
O1B C7B C8B 132.5(5) . .
N1B C7B C8B 104.6(4) . .
C9B C8B N3B 122.3(5) . .
C9B C8B C7B 108.3(5) . .
N3B C8B C7B 129.2(5) . .
N2B C9B C8B 109.7(4) . .
N2B C9B C10B 122.1(5) . .
C8B C9B C10B 128.2(5) . .
C9B C10B H10A 109.5 . .
C9B C10B H10B 109.5 . .
H10A C10B H10B 109.5 . .
C9B C10B H10C 109.5 . .
H10A C10B H10C 109.5 . .
H10B C10B H10C 109.5 . .
N2B C11B H11A 109.5 . .
N2B C11B H11B 109.5 . .
H11A C11B H11B 109.5 . .
N2B C11B H11C 109.5 . .
H11A C11B H11C 109.5 . .
H11B C11B H11C 109.5 . .
N3B C12B C13B 121.5(5) . .
N3B C12B H12B 119.2 . .
C13B C12B H12B 119.2 . .
C14B C13B C18B 116.2(5) . .
C14B C13B C12B 123.2(5) . .
C18B C13B C12B 120.6(5) . .
C13B C14B C15B 121.2(5) . .
C13B C14B F2 121.7(5) . .
C15B C14B F2 117.0(5) . .
C16B C15B C14B 120.0(5) . .
C16B C15B H15B 120.0 . .
C14B C15B H15B 120.0 . .
C17B C16B C15B 120.3(5) . .
C17B C16B H16B 119.8 . .
C15B C16B H16B 119.8 . .
C18B C17B C16B 118.4(5) . .
C18B C17B H17B 120.8 . .
C16B C17B H17B 120.8 . .
C17B C18B C13B 123.8(5) . .
C17B C18B Cl2 117.7(5) . .
C13B C18B Cl2 118.4(4) . .
C7A N1A N2A 108.9(4) . .
C7A N1A C6A 124.3(4) . .
N2A N1A C6A 119.0(4) . .
C9A N2A N1A 108.3(4) . .
C9A N2A C11A 125.5(4) . .
N1A N2A C11A 118.5(4) . .
C12A N3A C8A 118.7(4) . .
C6A C1A C2A 119.2(6) . .
C6A C1A H1A 120.4 . .
C2A C1A H1A 120.4 . .
C3A C2A C1A 120.8(7) . .
C3A C2A H2A 119.6 . .
C1A C2A H2A 119.6 . .
C2A C3A C4A 119.7(7) . .
C2A C3A H3A 120.1 . .
C4A C3A H3A 120.1 . .
C3A C4A C5A 119.9(6) . .
C3A C4A H4A 120.1 . .
C5A C4A H4A 120.1 . .
C6A C5A C4A 120.2(6) . .
C6A C5A H5A 119.9 . .
C4A C5A H5A 119.9 . .
C5A C6A C1A 120.3(6) . .
C5A C6A N1A 120.4(6) . .
C1A C6A N1A 119.4(6) . .
O1A C7A N1A 123.3(5) . .
O1A C7A C8A 132.4(5) . .
N1A C7A C8A 104.3(5) . .
C9A C8A N3A 122.4(5) . .
C9A C8A C7A 108.8(5) . .
N3A C8A C7A 128.8(5) . .
N2A C9A C8A 109.2(5) . .
N2A C9A C10A 121.4(5) . .
C8A C9A C10A 129.3(5) . .
C9A C10A H10D 109.5 . .
C9A C10A H10E 109.5 . .
H10D C10A H10E 109.5 . .
C9A C10A H10F 109.5 . .
H10D C10A H10F 109.5 . .
H10E C10A H10F 109.5 . .
N2A C11A H11D 109.5 . .
N2A C11A H11E 109.5 . .
H11D C11A H11E 109.5 . .
N2A C11A H11F 109.5 . .
H11D C11A H11F 109.5 . .
H11E C11A H11F 109.5 . .
N3A C12A C1AA 122.4(5) . .
N3A C12A H12A 118.8 . .
C1AA C12A H12A 118.8 . .
C3 C0AA C1AA 123.2(5) . .
C3 C0AA F1A 118.1(4) . .
C1AA C0AA F1A 118.7(4) . .
C3 C0AA Cl1 118.1(4) . .
C1AA C0AA Cl1 118.7(4) . .
C6 C1AA C0AA 114.1(5) . .
C6 C1AA C12A 125.4(5) . .
C0AA C1AA C12A 120.3(5) . .
C4 C6 C1AA 124.6(5) . .
C4 C6 Cl1A 116.7(5) . .
C1AA C6 Cl1A 118.7(5) . .
C4 C6 F1 116.7(5) . .
C1AA C6 F1 118.7(5) . .
C5 C3 C0AA 119.3(6) . .
C5 C3 H3 120.3 . .
C0AA C3 H3 120.3 . .
C6 C4 C5 117.7(5) . .
C6 C4 H4 121.1 . .
C5 C4 H4 121.1 . .
C3 C5 C4 121.0(6) . .
C3 C5 H5 119.5 . .
C4 C5 H5 119.5 . .

loop_
_geom_bond_atom_site_label_1
_geom_bond_atom_site_label_2
_geom_bond_distance
_geom_bond_site_symmetry_2
Cl2 C18B 1.715(5) .
F2 C14B 1.414(5) .
O1B C7B 1.234(5) .
N1B N2B 1.398(4) .
N1B C7B 1.408(5) .
N1B C6B 1.428(5) .
N2B C9B 1.333(5) .
N2B C11B 1.465(4) .
N3B C12B 1.284(4) .
N3B C8B 1.399(5) .
C1B C6B 1.370(6) .
C1B C2B 1.395(6) .
C1B H1B 0.9300 .
C2B C3B 1.352(7) .
C2B H2B 0.9300 .
C3B C4B 1.361(7) .
C3B H3B 0.9300 .
C4B C5B 1.387(6) .
C4B H4B 0.9300 .
C5B C6B 1.368(6) .
C5B H5B 0.9300 .
C7B C8B 1.437(6) .
C8B C9B 1.369(5) .
C9B C10B 1.487(5) .
C10B H10A 0.9600 .
C10B H10B 0.9600 .
C10B H10C 0.9600 .
C11B H11A 0.9600 .
C11B H11B 0.9600 .
C11B H11C 0.9600 .
C12B C13B 1.475(5) .
C12B H12B 0.9300 .
C13B C14B 1.386(6) .
C13B C18B 1.394(6) .
C14B C15B 1.387(6) .
C15B C16B 1.386(6) .
C15B H15B 0.9300 .
C16B C17B 1.371(6) .
C16B H16B 0.9300 .
C17B C18B 1.370(6) .
C17B H17B 0.9300 .
O1A C7A 1.231(5) .
N1A C7A 1.393(5) .
N1A N2A 1.400(4) .
N1A C6A 1.427(5) .
N2A C9A 1.349(5) .
N2A C11A 1.459(4) .
N3A C12A 1.285(5) .
N3A C8A 1.399(5) .
C1A C6A 1.373(6) .
C1A C2A 1.384(6) .
C1A H1A 0.9300 .
C2A C3A 1.362(7) .
C2A H2A 0.9300 .
C3A C4A 1.370(6) .
C3A H3A 0.9300 .
C4A C5A 1.384(6) .
C4A H4A 0.9300 .
C5A C6A 1.362(6) .
C5A H5A 0.9300 .
C7A C8A 1.445(6) .
C8A C9A 1.361(5) .
C9A C10A 1.491(5) .
C10A H10D 0.9600 .
C10A H10E 0.9600 .
C10A H10F 0.9600 .
C11A H11D 0.9600 .
C11A H11E 0.9600 .
C11A H11F 0.9600 .
C12A C1AA 1.471(5) .
C12A H12A 0.9300 .
C0AA C3 1.374(6) .
C0AA C1AA 1.394(6) .
C0AA F1A 1.671(5) .
C0AA Cl1 1.671(5) .
C1AA C6 1.389(6) .
C6 C4 1.370(6) .
C6 Cl1A 1.480(5) .
C6 F1 1.480(5) .
C3 C5 1.356(6) .
C3 H3 0.9300 .
C4 C5 1.378(6) .
C4 H4 0.9300 .
C5 H5 0.9300 .

loop_
_geom_torsion_atom_site_label_1
_geom_torsion_atom_site_label_2
_geom_torsion_atom_site_label_3
_geom_torsion_atom_site_label_4
_geom_torsion
_geom_torsion_site_symmetry_1
_geom_torsion_site_symmetry_2
_geom_torsion_site_symmetry_3
_geom_torsion_site_symmetry_4
C7B N1B N2B C9B 6.7(5) . . . .
C6B N1B N2B C9B 154.7(4) . . . .
C7B N1B N2B C11B 160.7(4) . . . .
C6B N1B N2B C11B -51.2(6) . . . .
C6B C1B C2B C3B 0.4(10) . . . .
C1B C2B C3B C4B 1.1(10) . . . .
C2B C3B C4B C5B -1.9(10) . . . .
C3B C4B C5B C6B 1.1(9) . . . .
C4B C5B C6B C1B 0.4(8) . . . .
C4B C5B C6B N1B -178.8(4) . . . .
C2B C1B C6B C5B -1.2(8) . . . .
C2B C1B C6B N1B 178.1(5) . . . .
N2B N1B C6B C5B -41.8(6) . . . .
C7B N1B C6B C5B 101.1(6) . . . .
N2B N1B C6B C1B 138.9(5) . . . .
C7B N1B C6B C1B -78.2(6) . . . .
N2B N1B C7B O1B 173.8(4) . . . .
C6B N1B C7B O1B 27.5(7) . . . .
N2B N1B C7B C8B -4.9(5) . . . .
C6B N1B C7B C8B -151.2(5) . . . .
C12B N3B C8B C9B 171.5(4) . . . .
C12B N3B C8B C7B -3.0(7) . . . .
O1B C7B C8B C9B -177.0(5) . . . .
N1B C7B C8B C9B 1.5(5) . . . .
O1B C7B C8B N3B -1.9(9) . . . .
N1B C7B C8B N3B 176.6(4) . . . .
N1B N2B C9B C8B -5.8(5) . . . .
C11B N2B C9B C8B -157.1(4) . . . .
N1B N2B C9B C10B 173.3(4) . . . .
C11B N2B C9B C10B 22.0(7) . . . .
N3B C8B C9B N2B -172.9(4) . . . .
C7B C8B C9B N2B 2.6(5) . . . .
N3B C8B C9B C10B 8.1(7) . . . .
C7B C8B C9B C10B -176.4(4) . . . .
C8B N3B C12B C13B -177.9(4) . . . .
N3B C12B C13B C14B -34.0(7) . . . .
N3B C12B C13B C18B 147.9(5) . . . .
C18B C13B C14B C15B -1.4(8) . . . .
C12B C13B C14B C15B -179.6(5) . . . .
C18B C13B C14B F2 176.5(4) . . . .
C12B C13B C14B F2 -1.7(8) . . . .
C13B C14B C15B C16B 1.0(8) . . . .
F2 C14B C15B C16B -177.0(4) . . . .
C14B C15B C16B C17B -1.0(9) . . . .
C15B C16B C17B C18B 1.4(8) . . . .
C16B C17B C18B C13B -2.0(9) . . . .
C16B C17B C18B Cl2 -178.2(4) . . . .
C14B C13B C18B C17B 2.0(8) . . . .
C12B C13B C18B C17B -179.8(5) . . . .
C14B C13B C18B Cl2 178.2(4) . . . .
C12B C13B C18B Cl2 -3.5(7) . . . .
C7A N1A N2A C9A -7.6(5) . . . .
C6A N1A N2A C9A -158.2(4) . . . .
C7A N1A N2A C11A -158.6(4) . . . .
C6A N1A N2A C11A 50.8(6) . . . .
C6A C1A C2A C3A -0.8(10) . . . .
C1A C2A C3A C4A 0.9(10) . . . .
C2A C3A C4A C5A 0.2(9) . . . .
C3A C4A C5A C6A -1.3(8) . . . .
C4A C5A C6A C1A 1.3(8) . . . .
C4A C5A C6A N1A 179.8(4) . . . .
C2A C1A C6A C5A -0.3(8) . . . .
C2A C1A C6A N1A -178.8(5) . . . .
C7A N1A C6A C5A -103.6(6) . . . .
N2A N1A C6A C5A 42.2(7) . . . .
C7A N1A C6A C1A 75.0(7) . . . .
N2A N1A C6A C1A -139.3(5) . . . .
N2A N1A C7A O1A -173.5(4) . . . .
C6A N1A C7A O1A -24.9(8) . . . .
N2A N1A C7A C8A 5.4(5) . . . .
C6A N1A C7A C8A 154.0(5) . . . .
C12A N3A C8A C9A -173.6(4) . . . .
C12A N3A C8A C7A 3.7(7) . . . .
O1A C7A C8A C9A 177.4(5) . . . .
N1A C7A C8A C9A -1.4(5) . . . .
O1A C7A C8A N3A -0.2(9) . . . .
N1A C7A C8A N3A -179.0(4) . . . .
N1A N2A C9A C8A 6.7(5) . . . .
C11A N2A C9A C8A 155.1(4) . . . .
N1A N2A C9A C10A -173.0(4) . . . .
C11A N2A C9A C10A -24.6(7) . . . .
N3A C8A C9A N2A 174.5(4) . . . .
C7A C8A C9A N2A -3.3(6) . . . .
N3A C8A C9A C10A -5.8(8) . . . .
C7A C8A C9A C10A 176.4(4) . . . .
C8A N3A C12A C1AA -178.6(4) . . . .
C3 C0AA C1AA C6 1.5(8) . . . .
F1A C0AA C1AA C6 -177.8(4) . . . .
Cl1 C0AA C1AA C6 -177.8(4) . . . .
C3 C0AA C1AA C12A -173.6(4) . . . .
F1A C0AA C1AA C12A 7.2(7) . . . .
Cl1 C0AA C1AA C12A 7.2(7) . . . .
N3A C12A C1AA C6 32.0(7) . . . .
N3A C12A C1AA C0AA -153.6(5) . . . .
C0AA C1AA C6 C4 1.3(8) . . . .
C12A C1AA C6 C4 176.0(5) . . . .
C0AA C1AA C6 Cl1A -176.1(4) . . . .
C12A C1AA C6 Cl1A -1.4(7) . . . .
C0AA C1AA C6 F1 -176.1(4) . . . .
C12A C1AA C6 F1 -1.4(7) . . . .
C1AA C0AA C3 C5 -2.2(8) . . . .
F1A C0AA C3 C5 177.1(4) . . . .
Cl1 C0AA C3 C5 177.1(4) . . . .
C1AA C6 C4 C5 -3.2(9) . . . .
Cl1A C6 C4 C5 174.3(4) . . . .
F1 C6 C4 C5 174.3(4) . . . .
C0AA C3 C5 C4 0.1(9) . . . .
C6 C4 C5 C3 2.4(9) . . . .
